data_7122859
loop_
_publ_author_name
'Huang, Yanting'
'Wang, Xiaoping'
'Li, Yan'
'Yang, Ming-Chung'
'Su, Ming-Der'
'Zhu, Hongping'

_publ_section_title
;
 A self-hydrosilylation of phosphanylhydrosilylalkynes promoted by
 B(C6F5)3? An experimental and mechanistic study
;
_journal_name_full 'Chemical Communications'
_journal_paper_doi 10.1039/C8CC09022J
_journal_year 2019
_chemical_formula_sum 'C41 H25 B F15 P Si'
_chemical_formula_weight 872.48
_space_group_crystal_system triclinic
_space_group_IT_number 2
_space_group_name_Hall '-P 1'
_space_group_name_H-M_alt 'P -1'
_symmetry_space_group_name_Hall '-P 1'
_symmetry_space_group_name_H-M 'P -1'
_atom_sites_solution_hydrogens geom
_atom_sites_solution_primary direct
_atom_sites_solution_secondary difmap
_audit_creation_method SHELXL-2014/7
_audit_update_record
;
2018-12-04 deposited with the CCDC.
2019-01-15 downloaded from the CCDC.
;
_cell_angle_alpha 66.773(9)
_cell_angle_beta 70.324(8)
_cell_angle_gamma 71.966(7)
_cell_formula_units_Z 2
_cell_length_a 11.2183(9)
_cell_length_b 12.6268(11)
_cell_length_c 15.4800(15)
_cell_measurement_reflns_used 2188
_cell_measurement_temperature 100(2)
_cell_measurement_theta_max 61.5350
_cell_measurement_theta_min 3.8890
_cell_volume 1857.4(3)
_computing_cell_refinement 'CrysAlisPro 1.171.38.43 (Rigaku OD, 2015)'
_computing_data_collection 'CrysAlisPro 1.171.38.43 (Rigaku OD, 2015)'
_computing_data_reduction 'CrysAlisPro 1.171.38.43 (Rigaku OD, 2015)'
_computing_molecular_graphics Diamond
_computing_publication_material 'Bruker SHELXTL'
_computing_structure_refinement 'SHELXL-2014/7 (Sheldrick, 2014)'
_computing_structure_solution 'SHELXS-97 (Sheldrick, 1990)'
_diffrn_ambient_temperature 100(2)
_diffrn_detector_area_resol_mean 16.1903
_diffrn_measured_fraction_theta_full 0.985
_diffrn_measured_fraction_theta_max 0.985
_diffrn_measurement_device_type 'Xcalibur, Sapphire3, Gemini ultra'
_diffrn_measurement_method '\w scans'
_diffrn_radiation_type CuK\a
_diffrn_radiation_wavelength 1.54178
_diffrn_reflns_av_R_equivalents 0.0367
_diffrn_reflns_av_unetI/netI 0.0579
_diffrn_reflns_Laue_measured_fraction_full 0.985
_diffrn_reflns_Laue_measured_fraction_max 0.985
_diffrn_reflns_limit_h_max 11
_diffrn_reflns_limit_h_min -12
_diffrn_reflns_limit_k_max 13
_diffrn_reflns_limit_k_min -14
_diffrn_reflns_limit_l_max 15
_diffrn_reflns_limit_l_min -17
_diffrn_reflns_number 10776
_diffrn_reflns_point_group_measured_fraction_full 0.985
_diffrn_reflns_point_group_measured_fraction_max 0.985
_diffrn_reflns_theta_full 62.086
_diffrn_reflns_theta_max 62.086
_diffrn_reflns_theta_min 3.205
_diffrn_source 'fine-focus sealed X-ray tube'
_exptl_absorpt_coefficient_mu 1.945
_exptl_absorpt_correction_T_max 0.8293
_exptl_absorpt_correction_T_min 0.6970
_exptl_absorpt_correction_type multi-scan
_exptl_absorpt_process_details
'CrysAlisPro 1.171.38.43 (Rigaku Oxford Diffraction, 2015) Empirical absorption correction using spherical harmonics, implemented in SCALE3 ABSPACK scaling algorithm.'
_exptl_crystal_colour colorless
_exptl_crystal_density_diffrn 1.560
_exptl_crystal_density_meas ?
_exptl_crystal_density_method 'not measured'
_exptl_crystal_description rectangular
_exptl_crystal_F_000 880
_exptl_crystal_size_max 0.200
_exptl_crystal_size_mid 0.200
_exptl_crystal_size_min 0.100
_refine_diff_density_max 0.288
_refine_diff_density_min -0.239
_refine_diff_density_rms 0.051
_refine_ls_extinction_method none
_refine_ls_goodness_of_fit_ref 1.014
_refine_ls_hydrogen_treatment 'constrained and isotropic'
_refine_ls_matrix_type full
_refine_ls_number_parameters 535
_refine_ls_number_reflns 5758
_refine_ls_number_restraints 0
_refine_ls_restrained_S_all 1.014
_refine_ls_R_factor_all 0.0560
_refine_ls_R_factor_gt 0.0409
_refine_ls_shift/su_max 0.010
_refine_ls_shift/su_mean 0.000
_refine_ls_structure_factor_coef Fsqd
_refine_ls_weighting_details 'w=1/[\s^2^(Fo^2^)+(0.0407P)^2^] where P=(Fo^2^+2Fc^2^)/3'
_refine_ls_weighting_scheme calc
_refine_ls_wR_factor_gt 0.0922
_refine_ls_wR_factor_ref 0.1010
_reflns_Friedel_coverage 0.000
_reflns_number_gt 4571
_reflns_number_total 5758
_reflns_threshold_expression 'I > 2\s(I)'
_cod_data_source_file c8cc09022j2.cif
_cod_data_source_block hyt-170405
_cod_depositor_comments
;
The following automatic conversions were performed:

'_exptl_crystal_density_meas' value 'not measured' was changed to '?'
- the value is perceived as not measured.

Automatic conversion script
Id: cif_fix_values 4973 2017-02-22 13:04:09Z antanas 
;
_cod_database_code 7122859
_shelx_shelxl_version_number 2014/7
_shelx_space_group_comment
;
The symmetry employed for this shelxl refinement is uniquely defined
by the following loop, which should always be used as a source of
symmetry information in preference to the above space-group names.
They are only intended as comments.
;
_shelx_estimated_absorpt_t_min 0.697
_shelx_estimated_absorpt_t_max 0.829

loop_
_space_group_symop_operation_xyz
'x, y, z'
'-x, -y, -z'

loop_
_atom_site_label
_atom_site_type_symbol
_atom_site_fract_x
_atom_site_fract_y
_atom_site_fract_z
_atom_site_U_iso_or_equiv
_atom_site_adp_type
_atom_site_occupancy
_atom_site_site_symmetry_order
_atom_site_calc_flag
_atom_site_refinement_flags_posn
_atom_site_refinement_flags_adp
P1 P 0.06551(6) 0.49833(5) 0.37342(4) 0.02364(15) Uani 1 1 d . .
Si1 Si -0.03553(6) 0.67042(6) 0.49405(5) 0.02537(16) Uani 1 1 d . .
B1 B 0.1849(3) 0.8290(2) 0.2827(2) 0.0270(6) Uani 1 1 d . .
F1 F 0.24542(14) 1.04540(13) 0.26299(11) 0.0376(4) Uani 1 1 d . .
F2 F 0.39060(18) 1.07344(16) 0.35478(16) 0.0598(5) Uani 1 1 d . .
F3 F 0.51161(19) 0.88431(18) 0.47849(17) 0.0642(6) Uani 1 1 d . .
F4 F 0.48265(17) 0.66423(16) 0.51000(13) 0.0506(4) Uani 1 1 d . .
F5 F 0.33571(14) 0.63425(13) 0.42322(11) 0.0366(4) Uani 1 1 d . .
F6 F 0.03734(14) 1.00384(13) 0.40179(11) 0.0358(4) Uani 1 1 d . .
F7 F -0.19523(17) 1.13416(16) 0.39707(15) 0.0563(5) Uani 1 1 d . .
F8 F -0.33207(17) 1.12541(18) 0.28614(16) 0.0658(6) Uani 1 1 d . .
F9 F -0.22433(17) 0.98083(17) 0.17537(15) 0.0576(5) Uani 1 1 d . .
F10 F 0.01171(15) 0.84953(13) 0.17622(11) 0.0381(4) Uani 1 1 d . .
F11 F 0.14896(15) 1.05668(13) 0.10814(11) 0.0404(4) Uani 1 1 d . .
F12 F 0.30434(17) 1.09926(14) -0.06628(11) 0.0466(4) Uani 1 1 d . .
F13 F 0.51617(17) 0.93481(17) -0.11161(11) 0.0516(4) Uani 1 1 d . .
F14 F 0.57534(15) 0.72883(15) 0.02984(12) 0.0451(4) Uani 1 1 d . .
F15 F 0.42453(13) 0.68502(12) 0.20822(11) 0.0344(3) Uani 1 1 d . .
C1 C 0.0821(2) 0.6296(2) 0.38680(17) 0.0235(5) Uani 1 1 d . .
C2 C 0.1597(2) 0.6956(2) 0.31170(17) 0.0251(5) Uani 1 1 d . .
H2A H 0.2109 0.6573 0.2653 0.030 Uiso 1 1 calc R U
C3 C -0.2000(3) 0.7392(2) 0.4729(2) 0.0372(6) Uani 1 1 d . .
H3A H -0.2573 0.7622 0.5290 0.056 Uiso 1 1 calc R U
H3B H -0.2338 0.6825 0.4637 0.056 Uiso 1 1 calc R U
H3C H -0.1954 0.8090 0.4147 0.056 Uiso 1 1 calc R U
C4 C 0.0174(3) 0.7526(2) 0.54602(19) 0.0352(6) Uani 1 1 d . .
H4A H -0.0582 0.8041 0.5739 0.053 Uiso 1 1 calc R U
H4B H 0.0774 0.8003 0.4948 0.053 Uiso 1 1 calc R U
H4C H 0.0608 0.6969 0.5968 0.053 Uiso 1 1 calc R U
C5 C 0.2119(2) 0.4390(2) 0.29696(18) 0.0280(5) Uani 1 1 d . .
C6 C 0.3324(2) 0.4360(2) 0.3058(2) 0.0347(6) Uani 1 1 d . .
H6A H 0.3388 0.4753 0.3447 0.042 Uiso 1 1 calc R U
C7 C 0.4428(3) 0.3756(3) 0.2576(2) 0.0455(7) Uani 1 1 d . .
H7A H 0.5254 0.3743 0.2627 0.055 Uiso 1 1 calc R U
C8 C 0.4329(3) 0.3173(3) 0.2023(2) 0.0493(8) Uani 1 1 d . .
H8A H 0.5088 0.2756 0.1696 0.059 Uiso 1 1 calc R U
C9 C 0.3139(3) 0.3189(3) 0.1942(2) 0.0452(7) Uani 1 1 d . .
H9A H 0.3079 0.2779 0.1563 0.054 Uiso 1 1 calc R U
C10 C 0.2031(3) 0.3802(2) 0.24102(19) 0.0358(6) Uani 1 1 d . .
H10A H 0.1210 0.3820 0.2349 0.043 Uiso 1 1 calc R U
C11 C -0.0657(2) 0.5448(2) 0.31444(18) 0.0274(5) Uani 1 1 d . .
C12 C -0.1877(3) 0.5256(3) 0.3683(2) 0.0376(6) Uani 1 1 d . .
H12A H -0.2015 0.4816 0.4355 0.045 Uiso 1 1 calc R U
C13 C -0.2903(3) 0.5706(3) 0.3241(2) 0.0485(8) Uani 1 1 d . .
H13A H -0.3745 0.5578 0.3608 0.058 Uiso 1 1 calc R U
C14 C -0.2688(3) 0.6333(3) 0.2275(2) 0.0501(8) Uani 1 1 d . .
H14A H -0.3389 0.6642 0.1973 0.060 Uiso 1 1 calc R U
C15 C -0.1476(3) 0.6526(3) 0.1730(2) 0.0461(7) Uani 1 1 d . .
H15A H -0.1342 0.6963 0.1058 0.055 Uiso 1 1 calc R U
C16 C -0.0455(3) 0.6084(2) 0.2164(2) 0.0348(6) Uani 1 1 d . .
H16A H 0.0385 0.6216 0.1791 0.042 Uiso 1 1 calc R U
C17 C 0.2750(2) 0.8395(2) 0.34241(18) 0.0267(5) Uani 1 1 d . .
C18 C 0.2996(2) 0.9481(2) 0.32612(19) 0.0316(6) Uani 1 1 d . .
C19 C 0.3766(3) 0.9653(3) 0.3704(2) 0.0401(7) Uani 1 1 d . .
C20 C 0.4389(3) 0.8689(3) 0.4334(2) 0.0422(7) Uani 1 1 d . .
C21 C 0.4225(3) 0.7597(3) 0.4495(2) 0.0375(6) Uani 1 1 d . .
C22 C 0.3433(2) 0.7463(2) 0.40394(19) 0.0306(6) Uani 1 1 d . .
C23 C 0.0395(2) 0.9162(2) 0.29003(18) 0.0270(5) Uani 1 1 d . .
C24 C -0.0215(2) 0.9924(2) 0.34423(19) 0.0305(6) Uani 1 1 d . .
C25 C -0.1443(3) 1.0621(2) 0.3434(2) 0.0379(7) Uani 1 1 d . .
C26 C -0.2138(3) 1.0583(3) 0.2876(2) 0.0438(7) Uani 1 1 d . .
C27 C -0.1586(3) 0.9847(3) 0.2317(2) 0.0393(7) Uani 1 1 d . .
C28 C -0.0372(2) 0.9178(2) 0.23452(19) 0.0310(6) Uani 1 1 d . .
C29 C 0.2735(2) 0.8647(2) 0.16838(18) 0.0273(5) Uani 1 1 d . .
C30 C 0.2517(2) 0.9694(2) 0.09369(19) 0.0299(6) Uani 1 1 d . .
C31 C 0.3307(3) 0.9943(2) 0.00121(19) 0.0343(6) Uani 1 1 d . .
C32 C 0.4385(3) 0.9133(3) -0.02216(19) 0.0352(6) Uani 1 1 d . .
C33 C 0.4680(2) 0.8088(2) 0.0499(2) 0.0332(6) Uani 1 1 d . .
C34 C 0.3871(2) 0.7884(2) 0.14135(18) 0.0280(5) Uani 1 1 d . .
C41 C 0.1293(4) 0.6578(3) -0.0847(3) 0.0586(9) Uani 1 1 d . .
C42 C 0.2278(4) 0.5600(3) -0.0702(3) 0.0622(10) Uani 1 1 d . .
H42A H 0.2370 0.5009 -0.0967 0.075 Uiso 1 1 calc R U
C43 C 0.3131(3) 0.5460(3) -0.0182(3) 0.0523(8) Uani 1 1 d . .
H43A H 0.3797 0.4775 -0.0085 0.063 Uiso 1 1 calc R U
C44 C 0.3013(3) 0.6314(3) 0.0192(2) 0.0492(8) Uani 1 1 d . .
H44A H 0.3592 0.6217 0.0558 0.059 Uiso 1 1 calc R U
C45 C 0.2063(3) 0.7309(3) 0.0040(2) 0.0461(7) Uani 1 1 d . .
H45A H 0.2000 0.7910 0.0287 0.055 Uiso 1 1 calc R U
C46 C 0.1206(3) 0.7440(3) -0.0466(2) 0.0504(8) Uani 1 1 d . .
H46A H 0.0542 0.8127 -0.0558 0.060 Uiso 1 1 calc R U
C47 C 0.0345(5) 0.6708(4) -0.1389(4) 0.1011(18) Uani 1 1 d . .
H47A H 0.0814 0.6561 -0.2005 0.152 Uiso 1 1 calc R U
H47B H -0.0181 0.7509 -0.1519 0.152 Uiso 1 1 calc R U
H47C H -0.0218 0.6140 -0.0999 0.152 Uiso 1 1 calc R U

loop_
_atom_site_aniso_label
_atom_site_aniso_U_11
_atom_site_aniso_U_22
_atom_site_aniso_U_33
_atom_site_aniso_U_23
_atom_site_aniso_U_13
_atom_site_aniso_U_12
P1 0.0252(3) 0.0222(3) 0.0240(3) -0.0088(2) -0.0052(2) -0.0047(2)
Si1 0.0280(3) 0.0212(3) 0.0256(3) -0.0088(3) -0.0037(3) -0.0049(3)
B1 0.0285(15) 0.0243(15) 0.0285(15) -0.0099(12) -0.0055(12) -0.0054(12)
F1 0.0419(8) 0.0280(8) 0.0434(9) -0.0070(7) -0.0125(7) -0.0113(7)
F2 0.0652(12) 0.0416(10) 0.0920(15) -0.0223(10) -0.0355(11) -0.0182(9)
F3 0.0597(11) 0.0654(12) 0.0969(16) -0.0389(11) -0.0470(11) -0.0049(10)
F4 0.0503(10) 0.0512(11) 0.0563(11) -0.0145(9) -0.0331(9) -0.0002(8)
F5 0.0396(8) 0.0287(8) 0.0425(9) -0.0068(7) -0.0175(7) -0.0063(6)
F6 0.0414(8) 0.0355(8) 0.0368(8) -0.0196(7) -0.0078(7) -0.0076(7)
F7 0.0449(10) 0.0525(11) 0.0739(13) -0.0425(10) -0.0065(9) 0.0070(8)
F8 0.0368(10) 0.0603(13) 0.0940(16) -0.0320(11) -0.0243(10) 0.0168(9)
F9 0.0485(10) 0.0632(12) 0.0740(13) -0.0244(10) -0.0380(10) -0.0005(9)
F10 0.0414(9) 0.0390(9) 0.0430(9) -0.0209(7) -0.0156(7) -0.0045(7)
F11 0.0388(8) 0.0297(8) 0.0400(9) -0.0053(7) -0.0078(7) 0.0000(7)
F12 0.0608(10) 0.0391(9) 0.0329(9) 0.0025(7) -0.0148(8) -0.0159(8)
F13 0.0580(11) 0.0636(12) 0.0284(9) -0.0152(8) 0.0081(8) -0.0261(9)
F14 0.0347(8) 0.0469(10) 0.0484(10) -0.0258(8) 0.0044(7) -0.0035(7)
F15 0.0288(7) 0.0278(8) 0.0387(8) -0.0076(7) -0.0064(6) -0.0012(6)
C1 0.0238(12) 0.0208(12) 0.0251(12) -0.0079(10) -0.0079(10) -0.0008(9)
C2 0.0233(12) 0.0245(13) 0.0269(13) -0.0115(10) -0.0062(10) 0.0001(10)
C3 0.0341(14) 0.0316(15) 0.0363(15) -0.0083(12) -0.0057(12) -0.0006(12)
C4 0.0466(16) 0.0297(14) 0.0320(14) -0.0119(12) -0.0052(12) -0.0137(12)
C5 0.0308(13) 0.0210(12) 0.0258(13) -0.0063(10) -0.0024(10) -0.0034(10)
C6 0.0343(15) 0.0269(14) 0.0373(15) -0.0100(12) -0.0043(12) -0.0043(11)
C7 0.0323(15) 0.0392(17) 0.0517(19) -0.0123(15) -0.0022(13) -0.0018(13)
C8 0.0424(18) 0.0396(17) 0.0458(18) -0.0173(15) 0.0064(14) 0.0040(14)
C9 0.059(2) 0.0339(16) 0.0363(16) -0.0171(13) -0.0023(14) -0.0032(14)
C10 0.0416(15) 0.0317(15) 0.0319(14) -0.0117(12) -0.0051(12) -0.0073(12)
C11 0.0293(13) 0.0257(13) 0.0321(14) -0.0131(11) -0.0105(11) -0.0039(10)
C12 0.0343(15) 0.0427(17) 0.0374(15) -0.0150(13) -0.0094(12) -0.0069(12)
C13 0.0283(15) 0.060(2) 0.063(2) -0.0270(17) -0.0113(14) -0.0076(14)
C14 0.0440(18) 0.055(2) 0.057(2) -0.0170(16) -0.0289(16) -0.0002(15)
C15 0.0519(19) 0.0437(18) 0.0433(17) -0.0069(14) -0.0238(15) -0.0067(14)
C16 0.0367(15) 0.0334(15) 0.0357(15) -0.0102(12) -0.0093(12) -0.0098(12)
C17 0.0249(12) 0.0275(13) 0.0270(13) -0.0104(11) -0.0041(10) -0.0049(10)
C18 0.0280(13) 0.0308(14) 0.0350(15) -0.0089(12) -0.0072(11) -0.0076(11)
C19 0.0399(15) 0.0352(16) 0.0550(18) -0.0192(14) -0.0135(14) -0.0124(13)
C20 0.0345(15) 0.0496(19) 0.0565(19) -0.0257(15) -0.0191(14) -0.0072(13)
C21 0.0301(14) 0.0444(17) 0.0388(16) -0.0179(13) -0.0130(12) 0.0022(12)
C22 0.0295(13) 0.0301(14) 0.0340(14) -0.0130(12) -0.0052(11) -0.0077(11)
C23 0.0273(13) 0.0243(13) 0.0279(13) -0.0069(10) -0.0042(10) -0.0083(10)
C24 0.0308(13) 0.0270(14) 0.0334(14) -0.0109(11) -0.0062(11) -0.0058(11)
C25 0.0320(14) 0.0316(15) 0.0486(17) -0.0208(13) -0.0043(13) -0.0003(12)
C26 0.0275(14) 0.0397(17) 0.0574(19) -0.0161(15) -0.0117(13) 0.0041(12)
C27 0.0353(15) 0.0388(16) 0.0458(17) -0.0095(13) -0.0198(13) -0.0049(13)
C28 0.0318(14) 0.0270(13) 0.0351(14) -0.0120(11) -0.0070(11) -0.0062(11)
C29 0.0277(13) 0.0258(13) 0.0294(14) -0.0098(11) -0.0062(11) -0.0065(10)
C30 0.0313(13) 0.0270(13) 0.0308(14) -0.0080(11) -0.0083(11) -0.0059(11)
C31 0.0445(16) 0.0291(14) 0.0299(14) -0.0016(12) -0.0137(12) -0.0139(12)
C32 0.0398(15) 0.0427(16) 0.0247(14) -0.0120(12) 0.0005(12) -0.0186(13)
C33 0.0288(13) 0.0367(15) 0.0367(15) -0.0188(12) -0.0024(11) -0.0074(12)
C34 0.0296(13) 0.0257(13) 0.0285(13) -0.0053(11) -0.0086(11) -0.0085(11)
C41 0.076(2) 0.049(2) 0.058(2) -0.0097(17) -0.0303(19) -0.0192(18)
C42 0.083(3) 0.044(2) 0.072(2) -0.0300(18) -0.024(2) -0.0089(18)
C43 0.0508(19) 0.0433(18) 0.061(2) -0.0179(16) -0.0142(16) -0.0052(15)
C44 0.0465(18) 0.0495(19) 0.0539(19) -0.0192(16) -0.0120(15) -0.0102(15)
C45 0.0482(18) 0.0462(18) 0.0462(18) -0.0220(15) -0.0017(14) -0.0142(15)
C46 0.0522(18) 0.0394(18) 0.054(2) -0.0084(15) -0.0165(16) -0.0070(14)
C47 0.131(4) 0.078(3) 0.130(5) -0.024(3) -0.089(4) -0.018(3)

loop_
_atom_type_symbol
_atom_type_description
_atom_type_scat_dispersion_real
_atom_type_scat_dispersion_imag
_atom_type_scat_source
C C 0.0181 0.0091 'International Tables Vol C Tables 4.2.6.8 and 6.1.1.4'
H H 0.0000 0.0000 'International Tables Vol C Tables 4.2.6.8 and 6.1.1.4'
B B 0.0090 0.0039 'International Tables Vol C Tables 4.2.6.8 and 6.1.1.4'
Si Si 0.2541 0.3302 'International Tables Vol C Tables 4.2.6.8 and 6.1.1.4'
P P 0.2955 0.4335 'International Tables Vol C Tables 4.2.6.8 and 6.1.1.4'
F F 0.0727 0.0534 'International Tables Vol C Tables 4.2.6.8 and 6.1.1.4'

loop_
_geom_angle_atom_site_label_1
_geom_angle_atom_site_label_2
_geom_angle_atom_site_label_3
_geom_angle
_geom_angle_site_symmetry_3
C5 P1 C11 108.78(12) .
C5 P1 C1 110.86(11) .
C11 P1 C1 106.20(11) .
C5 P1 Si1 100.02(8) 2_566
C11 P1 Si1 109.26(9) 2_566
C1 P1 Si1 121.24(8) 2_566
C4 Si1 C3 112.43(13) .
C4 Si1 C1 116.83(12) .
C3 Si1 C1 111.90(12) .
C4 Si1 P1 100.40(9) 2_566
C3 Si1 P1 103.87(9) 2_566
C1 Si1 P1 109.95(8) 2_566
C17 B1 C2 115.3(2) .
C17 B1 C23 115.7(2) .
C2 B1 C23 105.39(19) .
C17 B1 C29 102.83(19) .
C2 B1 C29 107.26(19) .
C23 B1 C29 110.1(2) .
C2 C1 P1 116.51(18) .
C2 C1 Si1 127.48(19) .
P1 C1 Si1 114.93(13) .
C1 C2 B1 133.7(2) .
C1 C2 H2A 113.1 .
B1 C2 H2A 113.1 .
Si1 C3 H3A 109.5 .
Si1 C3 H3B 109.5 .
H3A C3 H3B 109.5 .
Si1 C3 H3C 109.5 .
H3A C3 H3C 109.5 .
H3B C3 H3C 109.5 .
Si1 C4 H4A 109.5 .
Si1 C4 H4B 109.5 .
H4A C4 H4B 109.5 .
Si1 C4 H4C 109.5 .
H4A C4 H4C 109.5 .
H4B C4 H4C 109.5 .
C10 C5 C6 119.8(2) .
C10 C5 P1 119.2(2) .
C6 C5 P1 120.19(19) .
C7 C6 C5 119.8(3) .
C7 C6 H6A 120.1 .
C5 C6 H6A 120.1 .
C8 C7 C6 119.9(3) .
C8 C7 H7A 120.1 .
C6 C7 H7A 120.1 .
C9 C8 C7 120.6(3) .
C9 C8 H8A 119.7 .
C7 C8 H8A 119.7 .
C8 C9 C10 120.0(3) .
C8 C9 H9A 120.0 .
C10 C9 H9A 120.0 .
C9 C10 C5 119.9(3) .
C9 C10 H10A 120.0 .
C5 C10 H10A 120.0 .
C12 C11 C16 120.0(2) .
C12 C11 P1 120.2(2) .
C16 C11 P1 119.58(19) .
C11 C12 C13 119.9(3) .
C11 C12 H12A 120.0 .
C13 C12 H12A 120.0 .
C14 C13 C12 119.4(3) .
C14 C13 H13A 120.3 .
C12 C13 H13A 120.3 .
C13 C14 C15 121.2(3) .
C13 C14 H14A 119.4 .
C15 C14 H14A 119.4 .
C14 C15 C16 119.7(3) .
C14 C15 H15A 120.1 .
C16 C15 H15A 120.1 .
C15 C16 C11 119.8(3) .
C15 C16 H16A 120.1 .
C11 C16 H16A 120.1 .
C22 C17 C18 113.3(2) .
C22 C17 B1 126.1(2) .
C18 C17 B1 120.3(2) .
F1 C18 C19 116.1(2) .
F1 C18 C17 119.4(2) .
C19 C18 C17 124.6(2) .
F2 C19 C18 121.2(3) .
F2 C19 C20 119.6(2) .
C18 C19 C20 119.2(3) .
F3 C20 C21 121.2(3) .
F3 C20 C19 119.9(3) .
C21 C20 C19 118.9(2) .
F4 C21 C20 120.1(2) .
F4 C21 C22 119.8(3) .
C20 C21 C22 120.1(3) .
F5 C22 C21 115.3(2) .
F5 C22 C17 120.8(2) .
C21 C22 C17 123.9(2) .
C24 C23 C28 112.3(2) .
C24 C23 B1 129.6(2) .
C28 C23 B1 118.1(2) .
F6 C24 C25 114.8(2) .
F6 C24 C23 121.1(2) .
C25 C24 C23 124.0(2) .
F7 C25 C26 119.6(2) .
F7 C25 C24 120.1(2) .
C26 C25 C24 120.3(3) .
F8 C26 C25 120.6(3) .
F8 C26 C27 120.7(3) .
C25 C26 C27 118.7(2) .
F9 C27 C28 121.2(3) .
F9 C27 C26 119.6(2) .
C28 C27 C26 119.1(3) .
F10 C28 C27 115.8(2) .
F10 C28 C23 118.6(2) .
C27 C28 C23 125.7(2) .
C34 C29 C30 112.8(2) .
C34 C29 B1 119.8(2) .
C30 C29 B1 127.2(2) .
F11 C30 C31 114.7(2) .
F11 C30 C29 121.1(2) .
C31 C30 C29 124.2(2) .
F12 C31 C32 119.4(2) .
F12 C31 C30 120.4(2) .
C32 C31 C30 120.2(2) .
F13 C32 C31 121.4(3) .
F13 C32 C33 120.2(2) .
C31 C32 C33 118.4(2) .
F14 C33 C34 120.9(2) .
F14 C33 C32 119.8(2) .
C34 C33 C32 119.3(2) .
F15 C34 C33 115.6(2) .
F15 C34 C29 119.5(2) .
C33 C34 C29 125.0(2) .
C42 C41 C46 117.5(3) .
C42 C41 C47 121.3(4) .
C46 C41 C47 121.2(4) .
C43 C42 C41 121.6(3) .
C43 C42 H42A 119.2 .
C41 C42 H42A 119.2 .
C44 C43 C42 119.5(3) .
C44 C43 H43A 120.2 .
C42 C43 H43A 120.2 .
C43 C44 C45 120.3(3) .
C43 C44 H44A 119.9 .
C45 C44 H44A 119.9 .
C46 C45 C44 120.1(3) .
C46 C45 H45A 120.0 .
C44 C45 H45A 120.0 .
C45 C46 C41 121.0(3) .
C45 C46 H46A 119.5 .
C41 C46 H46A 119.5 .
C41 C47 H47A 109.5 .
C41 C47 H47B 109.5 .
H47A C47 H47B 109.5 .
C41 C47 H47C 109.5 .
H47A C47 H47C 109.5 .
H47B C47 H47C 109.5 .

loop_
_geom_bond_atom_site_label_1
_geom_bond_atom_site_label_2
_geom_bond_distance
_geom_bond_site_symmetry_2
P1 C5 1.814(2) .
P1 C11 1.814(2) .
P1 C1 1.820(2) .
P1 Si1 2.3223(9) 2_566
Si1 C4 1.854(3) .
Si1 C3 1.859(3) .
Si1 C1 1.882(2) .
Si1 P1 2.3224(9) 2_566
B1 C17 1.644(4) .
B1 C2 1.653(4) .
B1 C23 1.657(4) .
B1 C29 1.670(4) .
F1 C18 1.351(3) .
F2 C19 1.339(3) .
F3 C20 1.333(3) .
F4 C21 1.348(3) .
F5 C22 1.350(3) .
F6 C24 1.344(3) .
F7 C25 1.341(3) .
F8 C26 1.337(3) .
F9 C27 1.339(3) .
F10 C28 1.359(3) .
F11 C30 1.351(3) .
F12 C31 1.345(3) .
F13 C32 1.337(3) .
F14 C33 1.345(3) .
F15 C34 1.356(3) .
C1 C2 1.344(4) .
C2 H2A 0.9500 .
C3 H3A 0.9800 .
C3 H3B 0.9800 .
C3 H3C 0.9800 .
C4 H4A 0.9800 .
C4 H4B 0.9800 .
C4 H4C 0.9800 .
C5 C10 1.386(4) .
C5 C6 1.391(4) .
C6 C7 1.383(4) .
C6 H6A 0.9500 .
C7 C8 1.379(5) .
C7 H7A 0.9500 .
C8 C9 1.375(4) .
C8 H8A 0.9500 .
C9 C10 1.382(4) .
C9 H9A 0.9500 .
C10 H10A 0.9500 .
C11 C12 1.380(4) .
C11 C16 1.386(4) .
C12 C13 1.391(4) .
C12 H12A 0.9500 .
C13 C14 1.365(5) .
C13 H13A 0.9500 .
C14 C15 1.375(5) .
C14 H14A 0.9500 .
C15 C16 1.378(4) .
C15 H15A 0.9500 .
C16 H16A 0.9500 .
C17 C22 1.388(4) .
C17 C18 1.391(4) .
C18 C19 1.378(4) .
C19 C20 1.384(4) .
C20 C21 1.362(4) .
C21 C22 1.387(4) .
C23 C24 1.393(4) .
C23 C28 1.397(4) .
C24 C25 1.388(4) .
C25 C26 1.366(4) .
C26 C27 1.383(4) .
C27 C28 1.368(4) .
C29 C34 1.388(4) .
C29 C30 1.389(4) .
C30 C31 1.377(4) .
C31 C32 1.368(4) .
C32 C33 1.383(4) .
C33 C34 1.373(4) .
C41 C42 1.378(5) .
C41 C46 1.394(5) .
C41 C47 1.499(5) .
C42 C43 1.377(5) .
C42 H42A 0.9500 .
C43 C44 1.366(5) .
C43 H43A 0.9500 .
C44 C45 1.370(4) .
C44 H44A 0.9500 .
C45 C46 1.368(4) .
C45 H45A 0.9500 .
C46 H46A 0.9500 .
C47 H47A 0.9800 .
C47 H47B 0.9800 .
C47 H47C 0.9800 .
